data_1557661
loop_
_publ_author_name
'Shi, Peng'
'Xu, Shijie'
'Ma, Yiming'
'Tang, Weiwei'
'Zhang, Feng'
'Wang, Jingkang'
'Gong, Junbo'

_publ_section_title
;
 Probing the structural pathway of conformational polymorph nucleation by
 comparing a series of \a,\w-alkanedicarboxylic acids
;
_journal_issue 3
_journal_name_full IUCrJ
_journal_page_first
;
;
_journal_paper_doi 10.1107/S205225252000233X
_journal_volume 7
_journal_year 2020
_chemical_formula_moiety 'C15 H28 O4'
_chemical_formula_sum 'C15 H28 O4'
_chemical_formula_weight 272.37
_space_group_crystal_system monoclinic
_space_group_IT_number 14
_space_group_name_Hall '-P 2ybc'
_space_group_name_H-M_alt 'P 1 21/c 1'
_atom_sites_solution_hydrogens mixed
_atom_sites_solution_primary dual
_audit_creation_date 2019-12-09
_audit_creation_method
;
Olex2 1.2
(compiled 2018.05.29 svn.r3508 for OlexSys, GUI svn.r5506)
;
_cell_angle_alpha 90
_cell_angle_beta 94.449(4)
_cell_angle_gamma 90
_cell_formula_units_Z 4
_cell_length_a 5.4671(3)
_cell_length_b 9.2806(5)
_cell_length_c 29.8270(14)
_cell_measurement_reflns_used 5268
_cell_measurement_temperature 128.15
_cell_measurement_theta_max 31.1710
_cell_measurement_theta_min 2.6190
_cell_volume 1508.80(14)
_computing_cell_refinement 'CrysAlisPro 1.171.39.46 (Rigaku OD, 2018)'
_computing_data_collection CrystalClear(Rigaku,2008)
_computing_data_reduction 'CrysAlisPro 1.171.39.46 (Rigaku OD, 2018)'
_computing_molecular_graphics 'Olex2 (Dolomanov et al., 2009)'
_computing_publication_material 'Olex2 (Dolomanov et al., 2009)'
_computing_structure_refinement 'ShelXL (Sheldrick, 2015)'
_computing_structure_solution 'ShelXT (Sheldrick, 2015)'
_diffrn_ambient_temperature 128.15
_diffrn_detector 'CCD plate'
_diffrn_measured_fraction_theta_full 0.999
_diffrn_measured_fraction_theta_max 0.999
_diffrn_measurement_details
;
List of Runs (angles in degrees, time in seconds):

  # Type    Start    End  Width  t~exp~   \w     \q     \k     \f   Frames
--------------------------------------------------------------------------
  1  \w   -120.00  60.00   1.00    1.00    --  -30.00  45.00   0.00  180
  2  \w   -120.00  60.00   1.00    1.00    --  -30.00  45.00  90.00  180
  3  \w   -120.00  60.00   1.00    1.00    --  -30.00  45.00 180.00  180
;
_diffrn_measurement_device 'abstract diffractometer'
_diffrn_measurement_device_type 'Rigaku Saturn 70'
_diffrn_measurement_method '\w scans'
_diffrn_orient_matrix_type 'CrysAlisPro convention (1999,Acta A55,543-557)'
_diffrn_orient_matrix_UB_11 0.1094453000
_diffrn_orient_matrix_UB_12 -0.0363795000
_diffrn_orient_matrix_UB_13 -0.0045414000
_diffrn_orient_matrix_UB_21 0.0387545000
_diffrn_orient_matrix_UB_22 0.0009286000
_diffrn_orient_matrix_UB_23 0.0232535000
_diffrn_orient_matrix_UB_31 -0.0586423000
_diffrn_orient_matrix_UB_32 -0.0672348000
_diffrn_orient_matrix_UB_33 0.0027842000
_diffrn_radiation_monochromator confocal
_diffrn_radiation_probe x-ray
_diffrn_radiation_type MoK\a
_diffrn_radiation_wavelength 0.71073
_diffrn_reflns_av_R_equivalents 0.0519
_diffrn_reflns_av_unetI/netI 0.0417
_diffrn_reflns_Laue_measured_fraction_full 0.999
_diffrn_reflns_Laue_measured_fraction_max 0.999
_diffrn_reflns_limit_h_max 7
_diffrn_reflns_limit_h_min -7
_diffrn_reflns_limit_k_max 12
_diffrn_reflns_limit_k_min -12
_diffrn_reflns_limit_l_max 39
_diffrn_reflns_limit_l_min -37
_diffrn_reflns_number 14484
_diffrn_reflns_point_group_measured_fraction_full 0.999
_diffrn_reflns_point_group_measured_fraction_max 0.999
_diffrn_reflns_theta_full 25.242
_diffrn_reflns_theta_max 27.877
_diffrn_reflns_theta_min 2.299
_diffrn_source 'rotating anode'
_diffrn_source_type 'Enhance (Mo) X-ray Source'
_exptl_absorpt_coefficient_mu 0.085
_exptl_absorpt_correction_T_max 1.00000
_exptl_absorpt_correction_T_min 0.78661
_exptl_absorpt_correction_type multi-scan
_exptl_absorpt_process_details
;
CrysAlisPro 1.171.39.46 (Rigaku Oxford Diffraction, 2018)
Empirical absorption correction using spherical harmonics,
 implemented in SCALE3 ABSPACK scaling algorithm.
;
_exptl_crystal_colour colourless
_exptl_crystal_colour_primary colourless
_exptl_crystal_density_diffrn 1.199
_exptl_crystal_description plate
_exptl_crystal_F_000 600
_exptl_crystal_size_max 0.34
_exptl_crystal_size_mid 0.26
_exptl_crystal_size_min 0.16
_refine_diff_density_max 0.267
_refine_diff_density_min -0.202
_refine_diff_density_rms 0.046
_refine_ls_extinction_method none
_refine_ls_goodness_of_fit_ref 1.040
_refine_ls_hydrogen_treatment mixed
_refine_ls_matrix_type full
_refine_ls_number_parameters 180
_refine_ls_number_reflns 3599
_refine_ls_number_restraints 0
_refine_ls_restrained_S_all 1.040
_refine_ls_R_factor_all 0.0688
_refine_ls_R_factor_gt 0.0479
_refine_ls_shift/su_max 0.001
_refine_ls_shift/su_mean 0.000
_refine_ls_structure_factor_coef Fsqd
_refine_ls_weighting_details 'w=1/[\s^2^(Fo^2^)+(0.0530P)^2^+0.3020P] where P=(Fo^2^+2Fc^2^)/3'
_refine_ls_weighting_scheme calc
_refine_ls_wR_factor_gt 0.1140
_refine_ls_wR_factor_ref 0.1302
_reflns_Friedel_coverage 0.000
_reflns_number_gt 2690
_reflns_number_total 3599
_reflns_threshold_expression 'I > 2\s(I)'
_cod_data_source_file lq5027.cif
_cod_data_source_block DA15
_cod_database_code 1557661
_shelx_shelxl_version_number 2018/3
_chemical_oxdiff_formula C15H28O4
_shelx_space_group_comment
;
The symmetry employed for this shelxl refinement is uniquely defined
by the following loop, which should always be used as a source of
symmetry information in preference to the above space-group names.
They are only intended as comments.
;
_reflns_odcompleteness_completeness 99.91
_reflns_odcompleteness_iscentric 1
_reflns_odcompleteness_theta 26.32
_olex2_refinement_description
;
1. Fixed Uiso
 At 1.2 times of:
  All C(H,H) groups
2.a Secondary CH2 refined with riding coordinates:
 C3(H3A,H3B), C4(H4A,H4B), C2(H2A,H2B), C13(H13A,H13B), C12(H12A,H12B), C5(H5A,
 H5B), C11(H11A,H11B), C6(H6A,H6B), C10(H10A,H10B), C9(H9A,H9B), C8(H8A,H8B),
 C14(H14A,H14B), C7(H7A,H7B)
;
_olex2_submission_special_instructions 'No special instructions were received'
_oxdiff_exptl_absorpt_empirical_details
;
Empirical correction (ABSPACK) includes:
- Absorption correction using spherical harmonics
- Frame scaling
- Detector area scaling
;
_oxdiff_exptl_absorpt_empirical_full_max 1.245
_oxdiff_exptl_absorpt_empirical_full_min 0.750

loop_
_space_group_symop_operation_xyz
'x, y, z'
'-x, y+1/2, -z+1/2'
'-x, -y, -z'
'x, -y-1/2, z-1/2'

loop_
_atom_site_label
_atom_site_type_symbol
_atom_site_fract_x
_atom_site_fract_y
_atom_site_fract_z
_atom_site_U_iso_or_equiv
_atom_site_adp_type
_atom_site_occupancy
_atom_site_site_symmetry_order
_atom_site_calc_flag
_atom_site_refinement_flags_posn
_atom_site_refinement_flags_adp
_atom_site_refinement_flags_occupancy
_atom_site_disorder_assembly
_atom_site_disorder_group
O4 O -0.75411(17) 0.40367(12) 0.49764(3) 0.0287(3) Uani 1 1 d . . . . .
O2 O 1.86477(18) 0.32560(11) 0.98917(3) 0.0290(3) Uani 1 1 d . . . . .
O3 O -0.86825(19) 0.51705(12) 0.55797(3) 0.0315(3) Uani 1 1 d . . . . .
O1 O 1.75966(18) 0.54557(11) 0.96604(3) 0.0297(3) Uani 1 1 d . . . . .
C1 C 1.7245(2) 0.41691(15) 0.96534(4) 0.0203(3) Uani 1 1 d . . . . .
C15 C -0.7262(2) 0.42936(15) 0.53783(4) 0.0216(3) Uani 1 1 d . . . . .
C3 C 1.3507(2) 0.44507(15) 0.91013(4) 0.0219(3) Uani 1 1 d . . . . .
H3A H 1.448233 0.507755 0.891425 0.026 Uiso 1 1 calc R . . . .
H3B H 1.263380 0.507545 0.930550 0.026 Uiso 1 1 calc R . . . .
C4 C 1.1647(2) 0.36118(15) 0.87995(4) 0.0222(3) Uani 1 1 d . . . . .
H4A H 1.253888 0.298483 0.859871 0.027 Uiso 1 1 calc R . . . .
H4B H 1.069664 0.298023 0.898937 0.027 Uiso 1 1 calc R . . . .
C2 C 1.5213(2) 0.34465(15) 0.93773(4) 0.0216(3) Uani 1 1 d . . . . .
H2A H 1.423013 0.288178 0.958019 0.026 Uiso 1 1 calc R . . . .
H2B H 1.593620 0.275897 0.917091 0.026 Uiso 1 1 calc R . . . .
C13 C -0.4131(2) 0.44979(15) 0.60579(4) 0.0219(3) Uani 1 1 d . . . . .
H13A H -0.541241 0.486726 0.624484 0.026 Uiso 1 1 calc R . . . .
H13B H -0.331267 0.533533 0.592835 0.026 Uiso 1 1 calc R . . . .
C12 C -0.2258(2) 0.36398(16) 0.63513(4) 0.0243(3) Uani 1 1 d . . . . .
H12A H -0.312900 0.289848 0.651680 0.029 Uiso 1 1 calc R . . . .
H12B H -0.115357 0.313489 0.615553 0.029 Uiso 1 1 calc R . . . .
C5 C 0.9874(2) 0.45516(16) 0.85136(4) 0.0239(3) Uani 1 1 d . . . . .
H5A H 1.082024 0.521453 0.833283 0.029 Uiso 1 1 calc R . . . .
H5B H 0.891734 0.514429 0.871349 0.029 Uiso 1 1 calc R . . . .
C11 C -0.0724(2) 0.45555(16) 0.66870(4) 0.0241(3) Uani 1 1 d . . . . .
H11A H -0.182629 0.506492 0.688210 0.029 Uiso 1 1 calc R . . . .
H11B H 0.015914 0.529242 0.652185 0.029 Uiso 1 1 calc R . . . .
C6 C 0.8116(2) 0.36877(16) 0.82001(4) 0.0242(3) Uani 1 1 d . . . . .
H6A H 0.716590 0.303184 0.838256 0.029 Uiso 1 1 calc R . . . .
H6B H 0.908143 0.308459 0.800457 0.029 Uiso 1 1 calc R . . . .
C10 C 0.1127(2) 0.36855(16) 0.69798(4) 0.0254(3) Uani 1 1 d . . . . .
H10A H 0.023253 0.299105 0.715884 0.031 Uiso 1 1 calc R . . . .
H10B H 0.215222 0.312451 0.678319 0.031 Uiso 1 1 calc R . . . .
C9 C 0.2792(2) 0.45906(16) 0.72974(4) 0.0244(3) Uani 1 1 d . . . . .
H9A H 0.176929 0.515985 0.749232 0.029 Uiso 1 1 calc R . . . .
H9B H 0.370564 0.527659 0.711874 0.029 Uiso 1 1 calc R . . . .
C8 C 0.4612(2) 0.37060(16) 0.75918(4) 0.0247(3) Uani 1 1 d . . . . .
H8A H 0.560372 0.311908 0.739617 0.030 Uiso 1 1 calc R . . . .
H8B H 0.369332 0.303491 0.777463 0.030 Uiso 1 1 calc R . . . .
C14 C -0.5317(3) 0.35811(16) 0.56809(5) 0.0271(3) Uani 1 1 d . . . . .
H14A H -0.401359 0.323750 0.549447 0.032 Uiso 1 1 calc R . . . .
H14B H -0.604380 0.272229 0.581592 0.032 Uiso 1 1 calc R . . . .
C7 C 0.6333(2) 0.45985(16) 0.79048(4) 0.0252(3) Uani 1 1 d . . . . .
H7A H 0.534702 0.519378 0.809914 0.030 Uiso 1 1 calc R . . . .
H7B H 0.727522 0.525974 0.772284 0.030 Uiso 1 1 calc R . . . .
H3 H -0.990(4) 0.552(2) 0.5356(7) 0.067(6) Uiso 1 1 d . . . . .
H2 H 1.996(4) 0.374(2) 1.0048(7) 0.071(7) Uiso 1 1 d . . . . .

loop_
_atom_site_aniso_label
_atom_site_aniso_U_11
_atom_site_aniso_U_22
_atom_site_aniso_U_33
_atom_site_aniso_U_23
_atom_site_aniso_U_13
_atom_site_aniso_U_12
O4 0.0245(5) 0.0378(6) 0.0220(5) -0.0056(4) -0.0087(4) 0.0064(5)
O2 0.0249(6) 0.0247(6) 0.0343(6) 0.0019(4) -0.0172(4) -0.0005(4)
O3 0.0269(6) 0.0447(7) 0.0214(5) -0.0032(5) -0.0071(4) 0.0137(5)
O1 0.0265(6) 0.0242(6) 0.0357(6) 0.0021(4) -0.0160(4) -0.0016(4)
C1 0.0178(6) 0.0256(7) 0.0170(6) 0.0013(5) -0.0025(5) 0.0006(5)
C15 0.0185(7) 0.0218(7) 0.0234(7) -0.0009(5) -0.0061(5) -0.0021(5)
C3 0.0175(7) 0.0276(8) 0.0196(6) -0.0001(5) -0.0056(5) -0.0019(5)
C4 0.0174(7) 0.0281(8) 0.0199(6) -0.0001(5) -0.0056(5) -0.0017(6)
C2 0.0177(7) 0.0246(7) 0.0213(7) 0.0004(5) -0.0063(5) -0.0024(5)
C13 0.0200(7) 0.0254(7) 0.0191(6) -0.0016(5) -0.0073(5) 0.0018(6)
C12 0.0211(7) 0.0267(8) 0.0234(7) 0.0016(6) -0.0099(5) 0.0001(6)
C5 0.0178(7) 0.0307(8) 0.0219(7) 0.0005(6) -0.0073(5) -0.0005(6)
C11 0.0187(7) 0.0307(8) 0.0215(7) -0.0006(6) -0.0075(5) 0.0013(6)
C6 0.0186(7) 0.0320(8) 0.0206(7) 0.0007(6) -0.0076(5) -0.0003(6)
C10 0.0190(7) 0.0329(8) 0.0227(7) 0.0022(6) -0.0091(5) 0.0004(6)
C9 0.0183(7) 0.0329(8) 0.0204(7) 0.0004(6) -0.0073(5) 0.0003(6)
C8 0.0188(7) 0.0338(8) 0.0203(7) 0.0022(6) -0.0067(5) -0.0003(6)
C14 0.0256(8) 0.0260(8) 0.0271(7) -0.0019(6) -0.0136(6) 0.0045(6)
C7 0.0196(7) 0.0340(8) 0.0203(7) -0.0002(6) -0.0086(5) 0.0015(6)

loop_
_atom_type_symbol
_atom_type_description
_atom_type_scat_dispersion_real
_atom_type_scat_dispersion_imag
_atom_type_scat_source
C C 0.0033 0.0016 'International Tables Vol C Tables 4.2.6.8 and 6.1.1.4'
H H 0.0000 0.0000 'International Tables Vol C Tables 4.2.6.8 and 6.1.1.4'
O O 0.0106 0.0060 'International Tables Vol C Tables 4.2.6.8 and 6.1.1.4'

loop_
_geom_angle_atom_site_label_1
_geom_angle_atom_site_label_2
_geom_angle_atom_site_label_3
_geom_angle
_geom_angle_site_symmetry_1
_geom_angle_site_symmetry_3
_geom_angle_publ_flag
C1 O2 H2 110.4(13) . . ?
C15 O3 H3 107.2(12) . . ?
O2 C1 C2 112.80(12) . . ?
O1 C1 O2 122.82(12) . . ?
O1 C1 C2 124.38(12) . . ?
O4 C15 O3 122.77(12) . . ?
O4 C15 C14 122.40(13) . . ?
O3 C15 C14 114.79(12) . . ?
H3A C3 H3B 108.0 . . ?
C4 C3 H3A 109.4 . . ?
C4 C3 H3B 109.4 . . ?
C2 C3 H3A 109.4 . . ?
C2 C3 H3B 109.4 . . ?
C2 C3 C4 111.23(12) . . ?
C3 C4 H4A 108.7 . . ?
C3 C4 H4B 108.7 . . ?
H4A C4 H4B 107.6 . . ?
C5 C4 C3 114.06(12) . . ?
C5 C4 H4A 108.7 . . ?
C5 C4 H4B 108.7 . . ?
C1 C2 C3 115.11(12) . . ?
C1 C2 H2A 108.5 . . ?
C1 C2 H2B 108.5 . . ?
C3 C2 H2A 108.5 . . ?
C3 C2 H2B 108.5 . . ?
H2A C2 H2B 107.5 . . ?
H13A C13 H13B 108.0 . . ?
C12 C13 H13A 109.4 . . ?
C12 C13 H13B 109.4 . . ?
C14 C13 H13A 109.4 . . ?
C14 C13 H13B 109.4 . . ?
C14 C13 C12 111.31(11) . . ?
C13 C12 H12A 108.8 . . ?
C13 C12 H12B 108.8 . . ?
H12A C12 H12B 107.7 . . ?
C11 C12 C13 113.59(12) . . ?
C11 C12 H12A 108.8 . . ?
C11 C12 H12B 108.8 . . ?
C4 C5 H5A 109.0 . . ?
C4 C5 H5B 109.0 . . ?
C4 C5 C6 112.92(12) . . ?
H5A C5 H5B 107.8 . . ?
C6 C5 H5A 109.0 . . ?
C6 C5 H5B 109.0 . . ?
C12 C11 H11A 109.0 . . ?
C12 C11 H11B 109.0 . . ?
C12 C11 C10 113.09(12) . . ?
H11A C11 H11B 107.8 . . ?
C10 C11 H11A 109.0 . . ?
C10 C11 H11B 109.0 . . ?
C5 C6 H6A 108.7 . . ?
C5 C6 H6B 108.7 . . ?
C5 C6 C7 114.26(12) . . ?
H6A C6 H6B 107.6 . . ?
C7 C6 H6A 108.7 . . ?
C7 C6 H6B 108.7 . . ?
C11 C10 H10A 108.8 . . ?
C11 C10 H10B 108.8 . . ?
H10A C10 H10B 107.7 . . ?
C9 C10 C11 113.96(12) . . ?
C9 C10 H10A 108.8 . . ?
C9 C10 H10B 108.8 . . ?
C10 C9 H9A 108.9 . . ?
C10 C9 H9B 108.9 . . ?
C10 C9 C8 113.40(12) . . ?
H9A C9 H9B 107.7 . . ?
C8 C9 H9A 108.9 . . ?
C8 C9 H9B 108.9 . . ?
C9 C8 H8A 108.7 . . ?
C9 C8 H8B 108.7 . . ?
C9 C8 C7 114.09(12) . . ?
H8A C8 H8B 107.6 . . ?
C7 C8 H8A 108.7 . . ?
C7 C8 H8B 108.7 . . ?
C15 C14 C13 116.31(12) . . ?
C15 C14 H14A 108.2 . . ?
C15 C14 H14B 108.2 . . ?
C13 C14 H14A 108.2 . . ?
C13 C14 H14B 108.2 . . ?
H14A C14 H14B 107.4 . . ?
C6 C7 H7A 109.0 . . ?
C6 C7 H7B 109.0 . . ?
C8 C7 C6 113.08(12) . . ?
C8 C7 H7A 109.0 . . ?
C8 C7 H7B 109.0 . . ?
H7A C7 H7B 107.8 . . ?

loop_
_geom_bond_atom_site_label_1
_geom_bond_atom_site_label_2
_geom_bond_distance
_geom_bond_site_symmetry_2
_geom_bond_publ_flag
O4 C15 1.2201(15) . ?
O2 C1 1.3141(16) . ?
O2 H2 0.94(2) . ?
O3 C15 1.3034(17) . ?
O3 H3 0.96(2) . ?
O1 C1 1.2094(17) . ?
C1 C2 1.4899(17) . ?
C15 C14 1.4946(18) . ?
C3 H3A 0.9900 . ?
C3 H3B 0.9900 . ?
C3 C4 1.5195(17) . ?
C3 C2 1.5155(18) . ?
C4 H4A 0.9900 . ?
C4 H4B 0.9900 . ?
C4 C5 1.5162(18) . ?
C2 H2A 0.9900 . ?
C2 H2B 0.9900 . ?
C13 H13A 0.9900 . ?
C13 H13B 0.9900 . ?
C13 C12 1.5195(17) . ?
C13 C14 1.5151(18) . ?
C12 H12A 0.9900 . ?
C12 H12B 0.9900 . ?
C12 C11 1.5160(18) . ?
C5 H5A 0.9900 . ?
C5 H5B 0.9900 . ?
C5 C6 1.5171(18) . ?
C11 H11A 0.9900 . ?
C11 H11B 0.9900 . ?
C11 C10 1.5172(18) . ?
C6 H6A 0.9900 . ?
C6 H6B 0.9900 . ?
C6 C7 1.5190(18) . ?
C10 H10A 0.9900 . ?
C10 H10B 0.9900 . ?
C10 C9 1.5156(18) . ?
C9 H9A 0.9900 . ?
C9 H9B 0.9900 . ?
C9 C8 1.5167(18) . ?
C8 H8A 0.9900 . ?
C8 H8B 0.9900 . ?
C8 C7 1.5185(18) . ?
C14 H14A 0.9900 . ?
C14 H14B 0.9900 . ?
C7 H7A 0.9900 . ?
C7 H7B 0.9900 . ?

loop_
_geom_torsion_atom_site_label_1
_geom_torsion_atom_site_label_2
_geom_torsion_atom_site_label_3
_geom_torsion_atom_site_label_4
_geom_torsion
_geom_torsion_site_symmetry_1
_geom_torsion_site_symmetry_2
_geom_torsion_site_symmetry_3
_geom_torsion_site_symmetry_4
_geom_torsion_publ_flag
O4 C15 C14 C13 144.35(14) . . . . ?
O2 C1 C2 C3 178.98(11) . . . . ?
O3 C15 C14 C13 -37.86(18) . . . . ?
O1 C1 C2 C3 -1.2(2) . . . . ?
C3 C4 C5 C6 177.33(11) . . . . ?
C4 C3 C2 C1 174.72(11) . . . . ?
C4 C5 C6 C7 -179.32(11) . . . . ?
C2 C3 C4 C5 179.90(11) . . . . ?
C13 C12 C11 C10 179.63(12) . . . . ?
C12 C13 C14 C15 177.90(12) . . . . ?
C12 C11 C10 C9 176.28(12) . . . . ?
C5 C6 C7 C8 179.47(11) . . . . ?
C11 C10 C9 C8 179.33(12) . . . . ?
C10 C9 C8 C7 178.71(12) . . . . ?
C9 C8 C7 C6 179.27(12) . . . . ?
C14 C13 C12 C11 170.70(12) . . . . ?
